data_2100920
loop_
_publ_author_name
'Pinkerton, A. A.'
'Gallacher, A. C.'
'Radil, M.'
'Kunze, A.'
'Allemann, S.'
'Vogel, P.'

_publ_section_title
;
 Structures of four <i>N</i>-benzoylaziridine and aziridinium
 <i>p</i>-toluenesulfonate derivatives grafted onto
 7-oxabicyclo[2.2.1]heptane skeletons
;
_journal_issue 2
_journal_name_full 'Acta Crystallographica Section B'
_journal_page_first 328
_journal_page_last 334
_journal_paper_doi 10.1107/S010876819200795X
_journal_volume 49
_journal_year 1993
_chemical_formula_sum 'C17 H17 N O6'
_chemical_formula_weight 331.33
_space_group_crystal_system monoclinic
_space_group_IT_number 14
_space_group_name_Hall '-P 2ybc'
_space_group_name_H-M_alt 'P 1 21/c 1'
_cell_angle_alpha 90
_cell_angle_beta 96.420(10)
_cell_angle_gamma 90
_cell_formula_units_Z 4
_cell_length_a 5.3620(10)
_cell_length_b 24.558(3)
_cell_length_c 11.7930(10)
_cell_volume 1543.2(4)
_diffrn_radiation_type Mo
_diffrn_radiation_wavelength 0.71073
_exptl_absorpt_coefficient_mu 0.10
_exptl_crystal_density_diffrn 1.43
_exptl_crystal_F_000 696
_cod_data_source_file cr0420.cif
_cod_data_source_block cr0420_structure_1_of_4
_cod_depositor_comments
;
 Updating space group information and adding the symmetry operation list.

 Antanas Vaitkus,
 2018-06-15
;
_cod_original_cell_volume 1543.0(10)
_cod_original_sg_symbol_H-M 'P 21/c'
_cod_original_formula_sum 'C17 H17 N1 O6'
_cod_database_code 2100920

loop_
_space_group_symop_id
_space_group_symop_operation_xyz
1 x,y,z
2 -x,y+1/2,-z+1/2
3 -x,-y,-z
4 x,-y+1/2,z+1/2

loop_
_atom_site_label
_atom_site_fract_x
_atom_site_fract_y
_atom_site_fract_z
O1 .7298(3) .01098(9) .6722(2)
O2 1.0344(3) .12520(9) .2367(2)
O3 .7840(3) .05352(9) .1915(2)
O4 .3317(3) .22226(9) .4140(2)
O5 .4753(3) .21498(9) .2425(2)
O7 .5531(3) .10387(9) .5166(2)
N8 .9874(4) .07720(10) .6167(2)
C1 .7109(4) .15110(10) .5190(2)
C2 .9719(4) .12730(10) .5498(2)
C3 .9540(4) .07250(10) .4930(2)
C4 .6826(4) .07200(10) .4387(2)
C5 .6629(4) .11020(10) .3332(2)
C6 .6980(4) .16700(10) .3921(2)
C9 .8522(4) .09900(10) .2501(2)
C10 .9484(5) .0375(2) .1081(3)
C11 .4807(4) .20440(10) .3539(2)
C12 .2716(6) .2493(2) .1942(3)
C13 .8096(4) .05780(10) .6843(2)
C14 .7503(4) .09280(10) .7804(2)
C15 .8938(5) .13870(10) .8155(3)
C16 .8334(6) .16970(10) .9065(3)
C17 .6308(5) .1556(2) .9645(3)
C18 .4894(5) .1104(2) .9298(3)
C19 .5461(4) .07880(10) .8385(2)
H1 .646(5) .1790(10) .568(3)
H2 1.120(5) .1460(10) .553(3)
H3 1.084(5) .0610(10) .457(2)
H4 .609(5) .0370(10) .425(2)
H5 .487(5) .1070(10) .291(2)
H6 .847(5) .1850(10) .374(3)
H7 1.115(6) .036(2) .149(3)
H8 .882(6) .007(2) .077(3)
H9 .944(6) .0680(10) .045(3)
H10 .105(7) .228(2) .209(3)
H11 .291(6) .2520(10) .110(4)
H12 .283(6) .286(2) .227(3)
H13 1.037(5) .1490(10) .772(3)
H14 .919(7) .201(2) .926(3)
H15 .585(6) .1790(10) 1.026(3)
H16 .358(5) .1000(10) .968(2)
H17 .451(5) .0480(10) .819(3)

loop_
_geom_angle_atom_site_label_1
_geom_angle_atom_site_label_2
_geom_angle_atom_site_label_3
_geom_angle
C1 O7 C4 97.3(2)
C2 N8 C3 62.0(2)
O7 C1 C2 102.6(2)
O7 C1 C6 102.9(2)
C2 C1 C6 105.6(2)
N8 C2 C1 116.6(2)
N8 C2 C3 58.8(2)
C1 C2 C3 103.1(2)
N8 C3 C2 59.1(2)
N8 C3 C4 115.3(2)
C2 C3 C4 101.8(2)
O7 C4 C3 103.5(2)
O7 C4 C5 100.9(2)
C3 C4 C5 108.0(2)
C4 C5 C6 100.9(2)
C1 C6 C5 101.2(2)

loop_
_geom_bond_atom_site_label_1
_geom_bond_atom_site_label_2
_geom_bond_distance
O7 C1 1.434(3)
O7 C4 1.443(3)
N8 C2 1.459(4)
N8 C3 1.455(3)
C1 C2 1.523(3)
C1 C6 1.541(4)
C2 C3 1.501(5)
C3 C4 1.523(3)
C4 C5 1.552(4)
C5 C6 1.562(4)
